data_2217635
loop_
_publ_author_name
'Choi, Hong Dae'
'Seo, Pil Ja'
'Son, Byeng Wha'
'Lee, Uk'

_publ_section_title
;
 2-[1-(Methylsulfanyl)naphtho[2,1-<i>b</i>]furan-2-yl]acetic acid
;
_journal_coeditor_code RK2074
_journal_issue 2
_journal_name_full 'Acta Crystallographica Section E'
_journal_page_first o453
_journal_page_last o453
_journal_paper_doi 10.1107/S1600536808000901
_journal_volume 64
_journal_year 2008
_chemical_formula_iupac 'C15 H12 O3 S'
_chemical_formula_moiety 'C15 H12 O3 S'
_chemical_formula_sum 'C15 H12 O3 S'
_chemical_formula_weight 272.32
_chemical_melting_point .436E-305
_chemical_name_systematic
;
2-{1-(Methylsulfanyl)naphtho[2,1-b]furan-2-yl}acetic acid
;
_space_group_IT_number 14
_symmetry_cell_setting monoclinic
_symmetry_space_group_name_Hall '-P 2yn'
_symmetry_space_group_name_H-M 'P 1 21/n 1'
_atom_sites_solution_hydrogens geom
_atom_sites_solution_primary direct
_atom_sites_solution_secondary difmap
_cell_angle_alpha 90.00
_cell_angle_beta 90.18(2)
_cell_angle_gamma 90.00
_cell_formula_units_Z 4
_cell_length_a 4.989(2)
_cell_length_b 14.265(5)
_cell_length_c 18.344(7)
_cell_measurement_reflns_used 3886
_cell_measurement_temperature 296(2)
_cell_measurement_theta_max 27.86
_cell_measurement_theta_min 2.22
_cell_volume 1305.5(9)
_computing_cell_refinement 'SAINT (Bruker, 2001)'
_computing_data_collection 'SMART (Bruker, 2001)'
_computing_data_reduction 'SAINT (Bruker, 2001)'
_computing_molecular_graphics 'ORTEP-3 (Farrugia, 1997) and DIAMOND (Brandenburg, 1998)'
_computing_publication_material 'SHELXL97 (Sheldrick, 2008)'
_computing_structure_refinement 'SHELXL97 (Sheldrick, 2008)'
_computing_structure_solution 'SHELXS97 (Sheldrick, 2008)'
_diffrn_ambient_temperature 296(2)
_diffrn_detector_area_resol_mean 10.0
_diffrn_measured_fraction_theta_full 0.916
_diffrn_measured_fraction_theta_max 0.916
_diffrn_measurement_device_type 'Bruker SMART CCD'
_diffrn_measurement_method '\f and \w'
_diffrn_radiation_monochromator graphite
_diffrn_radiation_source 'fine-focus sealed tube'
_diffrn_radiation_type MoK\a
_diffrn_radiation_wavelength 0.71073
_diffrn_reflns_av_R_equivalents 0.1149
_diffrn_reflns_av_sigmaI/netI 0.3361
_diffrn_reflns_limit_h_max 4
_diffrn_reflns_limit_h_min -6
_diffrn_reflns_limit_k_max 17
_diffrn_reflns_limit_k_min -17
_diffrn_reflns_limit_l_max 21
_diffrn_reflns_limit_l_min -22
_diffrn_reflns_number 8459
_diffrn_reflns_theta_full 25.50
_diffrn_reflns_theta_max 25.50
_diffrn_reflns_theta_min 1.81
_diffrn_standards_number 0
_exptl_absorpt_coefficient_mu 0.248
_exptl_absorpt_correction_type none
_exptl_crystal_colour silver
_exptl_crystal_density_diffrn 1.385
_exptl_crystal_density_method 'not measured'
_exptl_crystal_description plate
_exptl_crystal_F_000 568
_exptl_crystal_size_max 0.45
_exptl_crystal_size_mid 0.28
_exptl_crystal_size_min 0.09
_refine_diff_density_max 1.088
_refine_diff_density_min -1.449
_refine_ls_extinction_method none
_refine_ls_goodness_of_fit_ref 1.238
_refine_ls_hydrogen_treatment constr
_refine_ls_matrix_type full
_refine_ls_number_parameters 174
_refine_ls_number_reflns 2209
_refine_ls_number_restraints 0
_refine_ls_restrained_S_all 1.238
_refine_ls_R_factor_all 0.3226
_refine_ls_R_factor_gt 0.0509
_refine_ls_shift/su_max 0.000
_refine_ls_shift/su_mean 0.000
_refine_ls_structure_factor_coef Fsqd
_refine_ls_weighting_details 'calc w=1/[\s^2^(Fo^2^)+(0.1148P)^2^] where P=(Fo^2^+2Fc^2^)/3'
_refine_ls_weighting_scheme calc
_refine_ls_wR_factor_gt 0.1461
_refine_ls_wR_factor_ref 0.2239
_reflns_number_gt 1130
_reflns_number_total 2209
_reflns_threshold_expression I>2\s(I)
_cod_data_source_file rk2074.cif
_cod_data_source_block I
_cod_original_sg_symbol_H-M 'P 21/n'
_cod_database_code 2217635
_cod_database_fobs_code 2217635

loop_
_symmetry_equiv_pos_as_xyz
'x, y, z'
'-x+1/2, y+1/2, -z+1/2'
'-x, -y, -z'
'x-1/2, -y-1/2, z-1/2'

loop_
_atom_site_type_symbol
_atom_site_label
_atom_site_fract_x
_atom_site_fract_y
_atom_site_fract_z
_atom_site_U_iso_or_equiv
_atom_site_adp_type
_atom_site_calc_flag
_atom_site_refinement_flags
_atom_site_occupancy
S S 0.7770(3) 0.81307(6) 0.19046(5) 0.0475(5) Uani d . 1
O O1 1.1260(7) 0.57778(15) 0.25355(14) 0.0476(9) Uani d . 1
O O2 0.8997(7) 0.5410(2) 0.08670(16) 0.0591(9) Uani d . 1
O O3 1.2812(7) 0.5715(2) 0.02196(17) 0.0637(10) Uani d . 1
H H3 1.2206 0.5315 -0.0056 0.096 Uiso calc R 1
C C1 0.8881(9) 0.7104(2) 0.23497(18) 0.0371(10) Uani d . 1
C C2 0.8115(10) 0.6749(2) 0.30727(18) 0.0378(11) Uani d . 1
C C3 0.6288(10) 0.7029(2) 0.36497(19) 0.0417(11) Uani d . 1
C C4 0.4543(10) 0.7812(3) 0.3628(2) 0.0487(12) Uani d . 1
H H4 0.4531 0.8190 0.3215 0.058 Uiso calc R 1
C C5 0.2867(13) 0.8034(3) 0.4195(3) 0.0629(15) Uani d . 1
H H5 0.1742 0.8551 0.4156 0.076 Uiso calc R 1
C C6 0.2828(11) 0.7483(3) 0.4842(2) 0.0604(13) Uani d . 1
H H6 0.1703 0.7641 0.5226 0.073 Uiso calc R 1
C C7 0.4471(13) 0.6718(3) 0.4889(2) 0.0589(16) Uani d . 1
H H7 0.4450 0.6353 0.5310 0.071 Uiso calc R 1
C C8 0.6247(11) 0.6465(2) 0.4295(2) 0.0459(12) Uani d . 1
C C9 0.7927(11) 0.5650(2) 0.4337(2) 0.0529(13) Uani d . 1
H H9 0.7865 0.5284 0.4757 0.063 Uiso calc R 1
C C10 0.9638(12) 0.5385(2) 0.3780(2) 0.0520(13) Uani d . 1
H H10 1.0721 0.4857 0.3820 0.062 Uiso calc R 1
C C11 0.9664(10) 0.5950(2) 0.31502(19) 0.0402(10) Uani d . 1
C C12 1.0731(10) 0.6499(2) 0.20589(19) 0.0403(11) Uani d . 1
C C13 1.2273(9) 0.6483(2) 0.1351(2) 0.0457(12) Uani d . 1
H H13A 1.4123 0.6325 0.1458 0.055 Uiso calc R 1
H H13B 1.2257 0.7110 0.1146 0.055 Uiso calc R 1
C C14 1.1236(10) 0.5807(2) 0.0778(2) 0.0423(11) Uani d . 1
C C15 0.9473(11) 0.9017(2) 0.2426(3) 0.0734(17) Uani d . 1
H H15A 0.8677 0.9062 0.2900 0.110 Uiso calc R 1
H H15B 0.9321 0.9609 0.2181 0.110 Uiso calc R 1
H H15C 1.1331 0.8853 0.2475 0.110 Uiso calc R 1

loop_
_atom_site_aniso_label
_atom_site_aniso_U_11
_atom_site_aniso_U_22
_atom_site_aniso_U_33
_atom_site_aniso_U_12
_atom_site_aniso_U_13
_atom_site_aniso_U_23
S 0.0597(9) 0.0476(5) 0.0353(6) 0.0031(6) -0.0090(7) 0.0046(3)
O1 0.0544(19) 0.0403(10) 0.0479(15) 0.0044(16) -0.011(2) -0.0052(10)
O2 0.0561(19) 0.0729(17) 0.0483(17) -0.019(2) 0.002(2) -0.0139(14)
O3 0.058(2) 0.0800(19) 0.0536(18) -0.010(2) 0.000(2) -0.0234(15)
C1 0.041(2) 0.0385(13) 0.0316(16) -0.001(2) -0.005(2) -0.0046(12)
C2 0.041(3) 0.0375(14) 0.0344(19) -0.004(2) -0.009(3) -0.0031(12)
C3 0.046(3) 0.0429(14) 0.0355(18) -0.009(2) -0.012(3) -0.0047(13)
C4 0.048(3) 0.0574(18) 0.041(2) 0.006(3) -0.008(3) -0.0054(15)
C5 0.059(3) 0.069(2) 0.062(3) 0.008(3) -0.015(4) -0.015(2)
C6 0.053(3) 0.079(3) 0.049(2) -0.006(4) 0.008(3) -0.019(2)
C7 0.079(4) 0.065(2) 0.0334(19) -0.026(3) 0.006(3) -0.0025(15)
C8 0.052(3) 0.0489(16) 0.0368(18) -0.015(2) -0.008(3) -0.0018(13)
C9 0.072(4) 0.0483(16) 0.0379(19) -0.008(3) -0.012(3) 0.0079(13)
C10 0.068(3) 0.0392(14) 0.049(2) 0.003(2) -0.016(3) 0.0025(14)
C11 0.044(2) 0.0384(13) 0.0385(18) 0.002(2) -0.006(3) -0.0056(13)
C12 0.044(3) 0.0403(14) 0.0361(18) -0.006(2) -0.005(3) -0.0047(12)
C13 0.044(3) 0.0508(17) 0.042(2) -0.008(2) 0.003(3) -0.0109(14)
C14 0.045(3) 0.0474(16) 0.0343(18) 0.004(2) 0.000(3) -0.0064(14)
C15 0.082(4) 0.0414(16) 0.096(3) -0.006(3) -0.040(4) 0.0067(18)

loop_
_atom_type_symbol
_atom_type_description
_atom_type_scat_dispersion_real
_atom_type_scat_dispersion_imag
_atom_type_scat_source
C C 0.0033 0.0016 'International Tables Vol C Tables 4.2.6.8 and 6.1.1.4'
H H 0.0000 0.0000 'International Tables Vol C Tables 4.2.6.8 and 6.1.1.4'
O O 0.0106 0.0060 'International Tables Vol C Tables 4.2.6.8 and 6.1.1.4'
S S 0.1246 0.1234 'International Tables Vol C Tables 4.2.6.8 and 6.1.1.4'

loop_
_geom_angle_atom_site_label_1
_geom_angle_atom_site_label_2
_geom_angle_atom_site_label_3
_geom_angle
C1 S C15 100.99(18)
C12 O1 C11 105.7(3)
C14 O3 H3 109.5
C12 C1 C2 108.2(3)
C12 C1 S 123.5(3)
C2 C1 S 128.3(3)
C11 C2 C3 120.1(3)
C11 C2 C1 103.2(4)
C3 C2 C1 136.7(3)
C4 C3 C8 117.1(4)
C4 C3 C2 125.6(3)
C8 C3 C2 117.3(4)
C5 C4 C3 122.4(4)
C5 C4 H4 118.8
C3 C4 H4 118.8
C4 C5 C6 121.0(5)
C4 C5 H5 119.5
C6 C5 H5 119.5
C7 C6 C5 118.9(5)
C7 C6 H6 120.5
C5 C6 H6 120.5
C6 C7 C8 121.2(4)
C6 C7 H7 119.4
C8 C7 H7 119.4
C3 C8 C9 119.4(4)
C3 C8 C7 119.4(4)
C9 C8 C7 121.2(4)
C10 C9 C8 122.8(3)
C10 C9 H9 118.6
C8 C9 H9 118.6
C9 C10 C11 117.1(4)
C9 C10 H10 121.4
C11 C10 H10 121.4
C2 C11 O1 112.3(3)
C2 C11 C10 123.3(4)
O1 C11 C10 124.4(4)
C1 C12 O1 110.6(4)
C1 C12 C13 133.5(3)
O1 C12 C13 115.9(3)
C12 C13 C14 115.6(4)
C12 C13 H13A 108.4
C14 C13 H13A 108.4
C12 C13 H13B 108.4
C14 C13 H13B 108.4
H13A C13 H13B 107.4
O2 C14 O3 126.5(3)
O2 C14 C13 119.7(4)
O3 C14 C13 113.8(4)
S C15 H15A 109.5
S C15 H15B 109.5
H15A C15 H15B 109.5
S C15 H15C 109.5
H15A C15 H15C 109.5
H15B C15 H15C 109.5

loop_
_geom_bond_atom_site_label_1
_geom_bond_atom_site_label_2
_geom_bond_distance
S C1 1.766(3)
S C15 1.797(4)
O1 C12 1.375(4)
O1 C11 1.404(5)
O2 C14 1.263(5)
O3 C14 1.300(5)
O3 H3 0.8200
C1 C12 1.372(6)
C1 C2 1.471(5)
C2 C11 1.384(5)
C2 C3 1.455(6)
C3 C4 1.417(6)
C3 C8 1.431(5)
C4 C5 1.373(7)
C4 H4 0.9300
C5 C6 1.423(7)
C5 H5 0.9300
C6 C7 1.368(7)
C6 H6 0.9300
C7 C8 1.453(7)
C7 H7 0.9300
C8 C9 1.435(6)
C9 C10 1.386(7)
C9 H9 0.9300
C10 C11 1.410(5)
C10 H10 0.9300
C12 C13 1.512(6)
C13 C14 1.516(4)
C13 H13A 0.9700
C13 H13B 0.9700
C15 H15A 0.9600
C15 H15B 0.9600
C15 H15C 0.9600

loop_
_geom_hbond_atom_site_label_D
_geom_hbond_atom_site_label_H
_geom_hbond_atom_site_label_A
_geom_hbond_site_symmetry_A
_geom_hbond_distance_DH
_geom_hbond_distance_HA
_geom_hbond_distance_DA
_geom_hbond_angle_DHA
O3 H3 O2 3_765 0.82 1.91 2.711(4) 166.8
C15 H15B Cg 2_655 0.96 3.03 3.949(3) 160.8

loop_
_geom_torsion_atom_site_label_1
_geom_torsion_atom_site_label_2
_geom_torsion_atom_site_label_3
_geom_torsion_atom_site_label_4
_geom_torsion
C15 S C1 C12 -106.1(4)
C15 S C1 C2 72.4(4)
C12 C1 C2 C11 1.0(4)
S C1 C2 C11 -177.7(3)
C12 C1 C2 C3 -178.8(4)
S C1 C2 C3 2.5(7)
C11 C2 C3 C4 -178.0(4)
C1 C2 C3 C4 1.7(7)
C11 C2 C3 C8 2.0(5)
C1 C2 C3 C8 -178.3(4)
C8 C3 C4 C5 0.0(6)
C2 C3 C4 C5 180.0(4)
C3 C4 C5 C6 0.6(6)
C4 C5 C6 C7 -0.7(7)
C5 C6 C7 C8 0.3(7)
C4 C3 C8 C9 178.5(4)
C2 C3 C8 C9 -1.5(5)
C4 C3 C8 C7 -0.4(5)
C2 C3 C8 C7 179.6(4)
C6 C7 C8 C3 0.3(6)
C6 C7 C8 C9 -178.6(4)
C3 C8 C9 C10 0.9(6)
C7 C8 C9 C10 179.8(4)
C8 C9 C10 C11 -0.5(6)
C3 C2 C11 O1 178.7(3)
C1 C2 C11 O1 -1.1(4)
C3 C2 C11 C10 -1.8(6)
C1 C2 C11 C10 178.4(4)
C12 O1 C11 C2 0.9(4)
C12 O1 C11 C10 -178.6(4)
C9 C10 C11 C2 1.0(6)
C9 C10 C11 O1 -179.5(3)
C2 C1 C12 O1 -0.5(4)
S C1 C12 O1 178.3(3)
C2 C1 C12 C13 -179.2(4)
S C1 C12 C13 -0.4(6)
C11 O1 C12 C1 -0.2(4)
C11 O1 C12 C13 178.7(3)
C1 C12 C13 C14 -102.7(5)
O1 C12 C13 C14 78.6(4)
C12 C13 C14 O2 10.5(5)
C12 C13 C14 O3 -170.9(3)

loop_
_cod_related_entry_id
_cod_related_entry_database
_cod_related_entry_code
1 ChemSpider 21119222
